data_7206586
loop_
_publ_author_name
'Dalgleish, Simon'
'Labram, John G.'
'Li, Zhe'
'Wang, Jianpu'
'McNeill, Christopher R.'
'Anthopoulos, Thomas D.'
'Greenham, Neil C.'
'Robertson, Neil'

_publ_section_title
;
 Indole-substituted nickel dithiolene complexes in electronic and
 optoelectronic devices
;
_journal_issue 39
_journal_name_full 'Journal of Materials Chemistry'
_journal_page_first 15422
_journal_paper_doi 10.1039/c1jm12466h
_journal_volume 21
_journal_year 2011
_chemical_compound_source 'Simon Dalgleish'
_chemical_formula_moiety 'C12 H9 N O S2'
_chemical_formula_sum 'C12 H9 N O S2'
_chemical_formula_weight 247.32
_chemical_name_systematic
;
?
;
_space_group_IT_number 14
_symmetry_cell_setting monoclinic
_symmetry_space_group_name_Hall '-P 2ybc'
_symmetry_space_group_name_H-M 'P 1 21/c 1'
_atom_sites_solution_hydrogens geom
_atom_sites_solution_primary direct
_atom_sites_solution_secondary difmap
_audit_creation_method SHELXL-97
_cell_angle_alpha 90.00
_cell_angle_beta 93.852(5)
_cell_angle_gamma 90.00
_cell_formula_units_Z 4
_cell_length_a 6.6997(3)
_cell_length_b 7.3685(4)
_cell_length_c 22.4087(12)
_cell_measurement_reflns_used 1937
_cell_measurement_temperature 100(2)
_cell_measurement_theta_max 72.6537
_cell_measurement_theta_min 1.9749
_cell_volume 1103.75(10)
_computing_cell_refinement
;
CrysAlisPro, Oxford Diffraction Ltd.,
Version 1.171.33.55 (release 05-01-2010 CrysAlis171 .NET)
(compiled Jan 5 2010,16:28:46)
;
_computing_data_collection
;
CrysAlisPro, Oxford Diffraction Ltd.,
Version 1.171.33.55 (release 05-01-2010 CrysAlis171 .NET)
(compiled Jan 5 2010,16:28:46)
;
_computing_data_reduction
;
CrysAlisPro, Oxford Diffraction Ltd.,
Version 1.171.33.55 (release 05-01-2010 CrysAlis171 .NET)
(compiled Jan 5 2010,16:28:46)
;
_computing_molecular_graphics Shelxp
_computing_publication_material 'Platon, encifer'
_computing_structure_refinement 'SHELXL-97 (Sheldrick, 2008)'
_computing_structure_solution 'Shelxs Sheldrick'
_diffrn_ambient_temperature 100(2)
_diffrn_detector_area_resol_mean 10.3147
_diffrn_measured_fraction_theta_full 0.995
_diffrn_measured_fraction_theta_max 0.962
_diffrn_measurement_details
;
1 omega -115.00 -19.00 1.0000 4.0000
omega____ theta____ kappa____ phi______ frames
- -39.8164 -37.0000 -180.0000 96

2 omega -114.00 -24.00 1.0000 4.0000
omega____ theta____ kappa____ phi______ frames
- -39.8164 -37.0000 90.0000 90

3 omega 89.00 117.00 1.0000 4.0000
omega____ theta____ kappa____ phi______ frames
- 39.8164 179.0000 -180.0000 28

4 omega -114.00 -87.00 1.0000 15.0000
omega____ theta____ kappa____ phi______ frames
- -61.5000 -113.0000 168.0000 27

5 omega 32.00 69.00 1.0000 15.0000
omega____ theta____ kappa____ phi______ frames
- 107.1667 -45.0000 -120.0000 37

6 omega 37.00 72.00 1.0000 15.0000
omega____ theta____ kappa____ phi______ frames
- 107.1667 -45.0000 120.0000 35

7 omega 100.00 160.00 1.0000 15.0000
omega____ theta____ kappa____ phi______ frames
- 107.1667 125.0000 -30.0000 60

8 omega 89.00 157.00 1.0000 15.0000
omega____ theta____ kappa____ phi______ frames
- 107.1667 45.0000 -120.0000 68

9 omega 120.00 176.00 1.0000 15.0000
omega____ theta____ kappa____ phi______ frames
- 107.1667 125.0000 -150.0000 56

10 omega 87.00 112.00 1.0000 15.0000
omega____ theta____ kappa____ phi______ frames
- 107.1667 45.0000 -30.0000 25

;
_diffrn_measurement_device_type 'SuperNova, Dual, Cu at zero, Atlas'
_diffrn_measurement_method '\w scans'
_diffrn_orient_matrix_UB_11 -0.1444373000
_diffrn_orient_matrix_UB_12 -0.0222305000
_diffrn_orient_matrix_UB_13 -0.0559847000
_diffrn_orient_matrix_UB_21 -0.1788740000
_diffrn_orient_matrix_UB_22 0.0367057000
_diffrn_orient_matrix_UB_23 0.0380334000
_diffrn_orient_matrix_UB_31 0.0165220000
_diffrn_orient_matrix_UB_32 0.2047854000
_diffrn_orient_matrix_UB_33 -0.0127575000
_diffrn_radiation_monochromator mirror
_diffrn_radiation_source 'SuperNova (Cu) X-ray Source'
_diffrn_radiation_type 'Cu K\a'
_diffrn_radiation_wavelength 1.5418
_diffrn_reflns_av_R_equivalents 0.0350
_diffrn_reflns_av_sigmaI/netI 0.0385
_diffrn_reflns_limit_h_max 7
_diffrn_reflns_limit_h_min -8
_diffrn_reflns_limit_k_max 8
_diffrn_reflns_limit_k_min -5
_diffrn_reflns_limit_l_max 26
_diffrn_reflns_limit_l_min -23
_diffrn_reflns_number 3096
_diffrn_reflns_theta_full 67.68
_diffrn_reflns_theta_max 72.6537
_diffrn_reflns_theta_min 1.9749
_exptl_absorpt_coefficient_mu 4.168
_exptl_absorpt_correction_T_max 0.7900
_exptl_absorpt_correction_T_min 0.3299
_exptl_absorpt_correction_type multi-scan
_exptl_absorpt_process_details
;
CrysAlisPro, Oxford Diffraction Ltd.,
Version 1.171.33.55 (release 05-01-2010 CrysAlis171 .NET)
(compiled Jan 5 2010,16:28:46)
Empirical absorption correction using spherical harmonics,
implemented in SCALE3 ABSPACK scaling algorithm.
;
_exptl_crystal_colour colourless
_exptl_crystal_density_diffrn 1.488
_exptl_crystal_density_method 'not measured'
_exptl_crystal_description shard
_exptl_crystal_F_000 512
_exptl_crystal_recrystallization_method 'slow diffusion'
_exptl_crystal_size_max 0.1690
_exptl_crystal_size_mid 0.1439
_exptl_crystal_size_min 0.0558
_refine_diff_density_max 0.749
_refine_diff_density_min -0.438
_refine_diff_density_rms 0.093
_refine_ls_extinction_method none
_refine_ls_goodness_of_fit_ref 1.161
_refine_ls_hydrogen_treatment constr
_refine_ls_matrix_type full
_refine_ls_number_parameters 146
_refine_ls_number_reflns 2124
_refine_ls_number_restraints 0
_refine_ls_restrained_S_all 1.161
_refine_ls_R_factor_all 0.0772
_refine_ls_R_factor_gt 0.0674
_refine_ls_shift/su_max 0.005
_refine_ls_shift/su_mean 0.000
_refine_ls_structure_factor_coef Fsqd
_refine_ls_weighting_details 'calc w=1/[\s^2^(Fo^2^)+(0.0519P)^2^+4.9536P] where P=(Fo^2^+2Fc^2^)/3'
_refine_ls_weighting_scheme calc
_refine_ls_wR_factor_gt 0.1751
_refine_ls_wR_factor_ref 0.1799
_reflns_number_gt 1795
_reflns_number_total 2124
_reflns_threshold_expression >2sigma(I)
_cod_data_source_file c1jm12466h.txt
_cod_data_source_block nr0004
_cod_original_cell_volume 1103.74(10)
_cod_database_code 7206586

loop_
_symmetry_equiv_pos_as_xyz
'x, y, z'
'-x, y+1/2, -z+1/2'
'-x, -y, -z'
'x, -y-1/2, z-1/2'

loop_
_atom_site_label
_atom_site_type_symbol
_atom_site_fract_x
_atom_site_fract_y
_atom_site_fract_z
_atom_site_U_iso_or_equiv
_atom_site_adp_type
_atom_site_occupancy
_atom_site_symmetry_multiplicity
_atom_site_calc_flag
_atom_site_refinement_flags
O1 O 0.0418(5) 0.7436(6) -0.02615(16) 0.0481(11) Uani 1 1 d .
C2 C 0.2054(7) 0.7524(7) 0.0001(2) 0.0320(11) Uani 1 1 d .
S3 S 0.43333(17) 0.73537(16) -0.03436(5) 0.0287(3) Uani 1 1 d .
C4 C 0.5883(7) 0.7653(6) 0.0302(2) 0.0278(10) Uani 1 1 d .
H4 H 0.7296 0.7656 0.0286 0.033 Uiso 1 1 calc R
C5 C 0.5043(7) 0.7881(6) 0.0821(2) 0.0256(9) Uani 1 1 d .
S6 S 0.24307(17) 0.7863(2) 0.07803(5) 0.0371(4) Uani 1 1 d .
C7 C 0.6084(6) 0.8216(6) 0.1415(2) 0.0250(9) Uani 1 1 d .
C8 C 0.7930(6) 0.9182(6) 0.1454(2) 0.0270(10) Uani 1 1 d .
H8 H 0.8440 0.9650 0.1100 0.032 Uiso 1 1 calc R
C9 C 0.8992(7) 0.9453(6) 0.1994(2) 0.0272(10) Uani 1 1 d .
H9 H 1.0239 1.0072 0.2017 0.033 Uiso 1 1 calc R
C10 C 0.8173(6) 0.8786(6) 0.2509(2) 0.0242(9) Uani 1 1 d .
C11 C 0.6302(6) 0.7843(6) 0.2485(2) 0.0239(9) Uani 1 1 d .
C12 C 0.5273(6) 0.7593(5) 0.19280(19) 0.0215(9) Uani 1 1 d .
H12 H 0.4014 0.6994 0.1902 0.026 Uiso 1 1 calc R
C13 C 0.5966(6) 0.7380(6) 0.3085(2) 0.0251(9) Uani 1 1 d .
H13 H 0.4815 0.6786 0.3216 0.030 Uiso 1 1 calc R
C14 C 0.7570(6) 0.7932(6) 0.3439(2) 0.0265(10) Uani 1 1 d .
H14 H 0.7754 0.7732 0.3858 0.032 Uiso 1 1 calc R
N15 N 0.8903(5) 0.8833(5) 0.30948(17) 0.0254(8) Uani 1 1 d .
C16 C 1.0857(7) 0.9521(7) 0.3315(2) 0.0315(11) Uani 1 1 d .
H16A H 1.1903 0.8691 0.3196 0.047 Uiso 1 1 calc R
H16B H 1.0912 0.9609 0.3752 0.047 Uiso 1 1 calc R
H16C H 1.1070 1.0724 0.3144 0.047 Uiso 1 1 calc R

loop_
_atom_site_aniso_label
_atom_site_aniso_U_11
_atom_site_aniso_U_22
_atom_site_aniso_U_33
_atom_site_aniso_U_23
_atom_site_aniso_U_13
_atom_site_aniso_U_12
O1 0.0274(18) 0.086(3) 0.0302(19) -0.0047(19) -0.0044(15) 0.0015(19)
C2 0.027(2) 0.040(3) 0.029(2) 0.000(2) 0.0009(19) 0.002(2)
S3 0.0279(6) 0.0327(6) 0.0258(6) -0.0008(4) 0.0036(4) 0.0024(5)
C4 0.025(2) 0.030(2) 0.029(2) 0.0013(18) 0.0029(18) 0.0022(19)
C5 0.023(2) 0.023(2) 0.030(2) 0.0017(18) 0.0013(17) 0.0030(18)
S6 0.0199(5) 0.0647(9) 0.0267(6) -0.0018(6) 0.0024(4) 0.0025(5)
C7 0.024(2) 0.018(2) 0.033(2) 0.0011(17) 0.0035(17) 0.0060(17)
C8 0.024(2) 0.023(2) 0.035(2) 0.0039(19) 0.0068(18) 0.0042(18)
C9 0.023(2) 0.019(2) 0.039(3) 0.0014(18) 0.0050(18) -0.0006(17)
C10 0.023(2) 0.018(2) 0.031(2) -0.0005(17) 0.0026(17) 0.0017(17)
C11 0.021(2) 0.020(2) 0.031(2) 0.0018(17) 0.0058(17) 0.0013(17)
C12 0.0190(19) 0.015(2) 0.031(2) 0.0006(16) 0.0043(16) 0.0010(16)
C13 0.022(2) 0.027(2) 0.027(2) 0.0012(17) 0.0040(17) -0.0025(18)
C14 0.024(2) 0.027(2) 0.030(2) 0.0022(18) 0.0067(17) 0.0030(18)
N15 0.0223(18) 0.0194(19) 0.034(2) 0.0012(15) 0.0024(15) -0.0020(15)
C16 0.024(2) 0.027(2) 0.043(3) -0.001(2) -0.0002(19) -0.0033(19)

loop_
_atom_type_symbol
_atom_type_description
_atom_type_scat_dispersion_real
_atom_type_scat_dispersion_imag
_atom_type_scat_source
C C 0.0181 0.0091 'International Tables Vol C Tables 4.2.6.8 and 6.1.1.4'
H H 0.0000 0.0000 'International Tables Vol C Tables 4.2.6.8 and 6.1.1.4'
N N 0.0311 0.0180 'International Tables Vol C Tables 4.2.6.8 and 6.1.1.4'
O O 0.0492 0.0322 'International Tables Vol C Tables 4.2.6.8 and 6.1.1.4'
S S 0.3331 0.5567 'International Tables Vol C Tables 4.2.6.8 and 6.1.1.4'

loop_
_exptl_crystal_face_index_h
_exptl_crystal_face_index_k
_exptl_crystal_face_index_l
_exptl_crystal_face_perp_dist
_exptl_oxdiff_crystal_face_indexfrac_h
_exptl_oxdiff_crystal_face_indexfrac_k
_exptl_oxdiff_crystal_face_indexfrac_l
_exptl_oxdiff_crystal_face_x
_exptl_oxdiff_crystal_face_y
_exptl_oxdiff_crystal_face_z
4 1 7 0.0279 3.7125 0.6010 6.8782 -0.9398 -0.3780 0.0978
-4 -1 -7 0.0279 -3.7125 -0.6010 -6.8782 0.9398 0.3780 -0.0978
-2 -4 -1 0.0492 -1.9788 -4.2642 -0.8076 0.4268 0.1683 -0.8935
2 4 1 0.0492 1.9788 4.2642 0.8076 -0.4268 -0.1683 0.8935
2 4 -2 0.0506 2.0697 4.1880 -1.7212 -0.2967 -0.2839 0.9116
-2 -4 2 0.0506 -2.0697 -4.1880 1.7212 0.2967 0.2839 -0.9116
-4 0 -3 0.0476 -4.1521 0.0871 -2.9214 0.7671 0.6324 -0.0149
4 0 3 0.0281 4.1263 0.1975 2.5621 -0.7494 -0.6312 0.0771
4 0 -3 0.0361 4.2891 -0.4365 -3.4119 -0.4244 -0.9114 0.0263
-4 1 3 0.0443 -4.3149 0.7211 3.0526 0.4421 0.9125 0.0360
4 1 -4 0.0301 4.2052 1.1836 -3.9329 -0.4183 -0.8578 0.3622
-2 0 14 0.0894 -1.5253 -0.2792 13.9809 -0.5553 0.7961 -0.2601
-2 1 13 0.0771 -1.9960 0.9895 13.0550 -0.4625 0.8905 0.0028

loop_
_geom_angle_atom_site_label_1
_geom_angle_atom_site_label_2
_geom_angle_atom_site_label_3
_geom_angle
O1 C2 S3 124.4(4)
O1 C2 S6 123.6(4)
S3 C2 S6 111.9(3)
C4 S3 C2 96.5(2)
C5 C4 S3 118.6(4)
C5 C4 H4 120.7
S3 C4 H4 120.7
C4 C5 C7 127.1(4)
C4 C5 S6 115.6(4)
C7 C5 S6 117.3(3)
C5 S6 C2 97.4(2)
C12 C7 C8 120.2(4)
C12 C7 C5 120.3(4)
C8 C7 C5 119.5(4)
C9 C8 C7 121.4(4)
C9 C8 H8 119.3
C7 C8 H8 119.3
C8 C9 C10 117.7(4)
C8 C9 H9 121.1
C10 C9 H9 121.1
N15 C10 C9 130.2(4)
N15 C10 C11 107.7(4)
C9 C10 C11 122.0(4)
C12 C11 C13 135.6(4)
C12 C11 C10 118.5(4)
C13 C11 C10 105.9(4)
C7 C12 C11 120.1(4)
C7 C12 H12 120.0
C11 C12 H12 120.0
C14 C13 C11 108.2(4)
C14 C13 H13 125.9
C11 C13 H13 125.9
C13 C14 N15 109.5(4)
C13 C14 H14 125.3
N15 C14 H14 125.3
C10 N15 C14 108.6(4)
C10 N15 C16 125.9(4)
C14 N15 C16 125.1(4)
N15 C16 H16A 109.5
N15 C16 H16B 109.5
H16A C16 H16B 109.5
N15 C16 H16C 109.5
H16A C16 H16C 109.5
H16B C16 H16C 109.5

loop_
_geom_bond_atom_site_label_1
_geom_bond_atom_site_label_2
_geom_bond_distance
O1 C2 1.211(6)
C2 S3 1.762(5)
C2 S6 1.764(5)
S3 C4 1.736(5)
C4 C5 1.337(6)
C4 H4 0.9500
C5 C7 1.481(6)
C5 S6 1.746(4)
C7 C12 1.383(6)
C7 C8 1.425(6)
C8 C9 1.377(6)
C8 H8 0.9500
C9 C10 1.400(6)
C9 H9 0.9500
C10 N15 1.370(6)
C10 C11 1.431(6)
C11 C12 1.396(6)
C11 C13 1.420(6)
C12 H12 0.9500
C13 C14 1.354(6)
C13 H13 0.9500
C14 N15 1.388(6)
C14 H14 0.9500
N15 C16 1.458(6)
C16 H16A 0.9800
C16 H16B 0.9800
C16 H16C 0.9800
